data_4061704
_journal_name_full Organometallics
_journal_paper_doi 10.1021/om050564h
_journal_year 2005
_chemical_formula_moiety 'C21 H31 Mo O2 P'
_chemical_formula_sum 'C21 H31 Mo O2 P'
_chemical_formula_weight 442.39
_space_group_IT_number 14
_symmetry_cell_setting monoclinic
_symmetry_space_group_name_Hall '-P 2ybc'
_symmetry_space_group_name_H-M 'P 1 21/c 1'
_cell_angle_alpha 90
_cell_angle_beta 100.9050
_cell_angle_gamma 90
_cell_formula_units_Z 4
_cell_length_a 8.1824
_cell_length_b 15.6184
_cell_length_c 15.8615
_cell_volume 1990.43
_exptl_crystal_density_diffrn 1.476
_cod_depositor_comments
;
The following automatic conversions were performed:
'_symmetry_cell_setting' value 'Monoclinic' changed to 'monoclinic'
according to '/home/saulius/struct/CIF-dictionaries/cif_core.dic'
dictionary named 'cif_core.dic' version 2.4.1 from 2010-06-29.

Automatic conversion script
Id: cif_fix_enum 1527 2010-12-29 10:47:43Z saulius 
;
_cod_original_sg_symbol_H-M 'P 21/c'
_cod_database_code 4061704

loop_
_symmetry_equiv_pos_as_xyz
x,y,z
-x,1/2+y,1/2-z
-x,-y,-z
x,1/2-y,1/2+z

loop_
_atom_site_aniso_label
_atom_site_aniso_U_11
_atom_site_aniso_U_22
_atom_site_aniso_U_33
_atom_site_aniso_U_23
_atom_site_aniso_U_13
_atom_site_aniso_U_12
Mo1 0.0190 0.0175 0.0158 0.0009 0.0040 0.0019
P1 0.0188 0.0174 0.0165 -0.0001 0.0034 0.0010
O1 0.0573 0.0371 0.0211 -0.0051 0.0070 0.0004
O2 0.0233 0.0336 0.0537 0.0092 0.0042 0.0000
C1 0.0266 0.0213 0.0248 0.0047 0.0051 0.0035
C2 0.0263 0.0243 0.0233 0.0044 0.0055 0.0063
C3 0.0240 0.0188 0.0235 -0.0013 0.0080 0.0030
C4 0.0310 0.0260 0.0209 -0.0016 0.0117 0.0020
C5 0.0271 0.0236 0.0167 0.0018 0.0102 0.0012
C6 0.0249 0.0298 0.0163 -0.0003 0.0041 -0.0031
C7 0.0272 0.0276 0.0209 0.0083 0.0077 0.0067
C8 0.0271 0.0218 0.0221 0.0007 0.0086 -0.0032
C9 0.0200 0.0294 0.0220 0.0026 0.0092 0.0013
C11 0.0207 0.0176 0.0179 0.0006 0.0053 -0.0003
C12 0.0222 0.0194 0.0246 0.0021 0.0017 0.0003
C13 0.0250 0.0237 0.0228 -0.0029 -0.0003 -0.0010
C14 0.0276 0.0254 0.0199 -0.0013 -0.0040 0.0048
C15 0.0300 0.0240 0.0206 0.0039 0.0030 0.0068
C16 0.0259 0.0208 0.0198 0.0004 0.0027 -0.0012
C21 0.0204 0.0187 0.0168 -0.0012 0.0033 0.0011
C22 0.0258 0.0235 0.0204 0.0003 0.0049 -0.0011
C23 0.0291 0.0259 0.0327 0.0001 0.0109 -0.0020
C24 0.0237 0.0282 0.0452 -0.0039 0.0055 -0.0065
C25 0.0286 0.0239 0.0282 -0.0052 -0.0005 -0.0020
C26 0.0270 0.0268 0.0209 -0.0032 0.0004 0.0003

loop_
_atom_site_label
_atom_site_thermal_displace_type
_atom_site_fract_x
_atom_site_fract_y
_atom_site_fract_z
_atom_site_occupancy
_atom_site_U_iso_or_equiv
Mo1 Uani 0.63949 0.21381 0.37394 1.000 0.0173
P1 Uani 0.52408 0.35215 0.31570 1.000 0.0176
O1 Uani 0.58474 0.14665 0.18578 1.000 0.0386
O2 Uani 1.00218 0.28315 0.39065 1.000 0.0373
C1 Uani 0.60424 0.17439 0.25452 1.000 0.0242
C2 Uani 0.86361 0.26040 0.38181 1.000 0.0245
C3 Uani 0.38769 0.38770 0.38974 1.000 0.0216
C4 Uani 0.44427 0.35105 0.48010 1.000 0.0251
C5 Uani 0.48719 0.25760 0.47698 1.000 0.0217
C6 Uani 0.63047 0.21678 0.52255 1.000 0.0236
C7 Uani 0.63018 0.13067 0.49554 1.000 0.0248
C8 Uani 0.48040 0.11651 0.43449 1.000 0.0232
C9 Uani 0.39267 0.19489 0.42336 1.000 0.0231
C11 Uani 0.38283 0.35319 0.20885 1.000 0.0185
C12 Uani 0.24474 0.28541 0.20227 1.000 0.0224
C13 Uani 0.14201 0.28102 0.11119 1.000 0.0245
C14 Uani 0.06615 0.36767 0.08272 1.000 0.0254
C15 Uani 0.19843 0.43737 0.09202 1.000 0.0251
C16 Uani 0.30438 0.44027 0.18199 1.000 0.0224
C21 Uani 0.65722 0.44729 0.31139 1.000 0.0187
C22 Uani 0.76658 0.43943 0.24259 1.000 0.0232
C23 Uani 0.86777 0.52111 0.23855 1.000 0.0286
C24 Uani 0.97278 0.54187 0.32599 1.000 0.0325
C25 Uani 0.86469 0.55110 0.39297 1.000 0.0277
C26 Uani 0.76278 0.47059 0.39902 1.000 0.0254
H1 Uiso 0.78187 0.14989 0.35673 1.000 0.0605
H3 Uiso 0.38598 0.44509 0.38810 1.000 0.0139
H3' Uiso 0.27963 0.36447 0.36740 1.000 0.0273
H4 Uiso 0.54397 0.38089 0.51246 1.000 0.0197
H4' Uiso 0.36955 0.35719 0.51141 1.000 0.0249
H6 Uiso 0.71482 0.24359 0.55885 1.000 0.0268
H7 Uiso 0.70287 0.09165 0.51247 1.000 0.0225
H8 Uiso 0.45081 0.06735 0.40634 1.000 0.0208
H9 Uiso 0.29742 0.20142 0.39249 1.000 0.0268
H11 Uiso 0.44912 0.33589 0.17097 1.000 0.0170
H12 Uiso 0.29028 0.22859 0.21953 1.000 0.0306
H12' Uiso 0.17573 0.30144 0.23684 1.000 0.0165
H13 Uiso 0.21000 0.26511 0.07519 1.000 0.0287
H13' Uiso 0.05245 0.23806 0.11161 1.000 0.0366
H14 Uiso 0.00868 0.36512 0.02464 1.000 0.0232
H14' Uiso -0.01108 0.38187 0.11982 1.000 0.0301
H15 Uiso 0.26924 0.42857 0.05502 1.000 0.0111
H15' Uiso 0.15573 0.48892 0.07916 1.000 0.0260
H16 Uiso 0.23690 0.45677 0.22311 1.000 0.0282
H16' Uiso 0.38208 0.48261 0.18768 1.000 0.0276
H21 Uiso 0.58427 0.49055 0.29469 1.000 0.0151
H22 Uiso 0.84508 0.39250 0.25665 1.000 0.0251
H22' Uiso 0.69631 0.42785 0.18543 1.000 0.0256
H23 Uiso 0.94573 0.51489 0.19522 1.000 0.0370
H23' Uiso 0.80238 0.56751 0.21961 1.000 0.0252
H24 Uiso 1.05023 0.49664 0.34275 1.000 0.0374
H24' Uiso 1.04067 0.59610 0.32463 1.000 0.0323
H25 Uiso 0.92507 0.56350 0.44531 1.000 0.0505
H25' Uiso 0.78552 0.59596 0.37479 1.000 0.0169
H26 Uiso 0.68489 0.47852 0.43622 1.000 0.0342
H26' Uiso 0.83757 0.42496 0.41957 1.000 0.0235

loop_
_geom_bond_atom_site_label_1
_geom_bond_atom_site_label_2
_geom_bond_distance
_geom_bond_site_symmetry_1
_geom_bond_site_symmetry_2
_geom_bond_publ_flag
Mo1 P1 2.4665 . . yes
Mo1 C1 1.9605 . . yes
Mo1 C2 1.9548 . . yes
Mo1 C5 2.3372 . . yes
Mo1 C6 2.3727 . . yes
Mo1 C7 2.3383 . . yes
Mo1 C8 2.3236 . . yes
Mo1 C9 2.3194 . . yes
P1 C3 1.8517 . . yes
P1 C11 1.8621 . . yes
P1 C21 1.8514 . . yes
O1 C1 1.1559 . . yes
O2 C2 1.1710 . . yes
C3 C4 1.5314 . . no
C4 C5 1.5042 . . no
C5 C6 1.4081 . . no
C5 C9 1.4254 . . no
C6 C7 1.4114 . . no
C7 C8 1.4281 . . no
C8 C9 1.4132 . . no
C11 C12 1.5374 . . no
C11 C16 1.5296 . . no
C12 C13 1.5293 . . no
C13 C14 1.5214 . . no
C14 C15 1.5225 . . no
C15 C16 1.5238 . . no
C21 C22 1.5415 . . no
C21 C26 1.5350 . . no
C22 C23 1.5288 . . no
C23 C24 1.5219 . . no
C24 C25 1.5124 . . no
C25 C26 1.5218 . . no
Mo1 H1 1.5965 . . no
C3 H3 0.8967 . . no
C3 H3' 0.9594 . . no
C4 H4 0.9938 . . no
C4 H4' 0.8628 . . no
C6 H6 0.9126 . . no
C7 H7 0.8584 . . no
C8 H8 0.8981 . . no
C9 H9 0.8445 . . no
C11 H11 0.9228 . . no
C12 H12 0.9812 . . no
C12 H12' 0.8941 . . no
C13 H13 0.9042 . . no
C13 H13' 0.9945 . . no
C14 H14 0.9526 . . no
C14 H14' 0.9672 . . no
C15 H15 0.9098 . . no
C15 H15' 0.8860 . . no
C16 H16 0.9659 . . no
C16 H16' 0.9099 . . no
C21 H21 0.9073 . . no
C22 H22 0.9723 . . no
C22 H22' 0.9940 . . no
C23 H23 1.0269 . . no
C23 H23' 0.9170 . . no
C24 H24 0.9527 . . no
C24 H24' 1.0154 . . no
C25 H25 0.9031 . . no
C25 H25' 0.9607 . . no
C26 H26 0.9550 . . no
C26 H26' 0.9556 . . no
